data_7241901
loop_
_publ_author_name
'Joy, Md. Tuhinur R.'
'Bhoumik, Nikhil C.'
'Ghosh, Shishir'
'Richmond, Michael G.'
'Kabir, Shariff E.'

_publ_section_title
;
 A new synthetic route for the preparation of [Os3(CO)10(\m-OH)(\m-H)] and
 its reaction with bis(diphenylphosphino)methane (dppm): syntheses and
 X-ray structures of two isomers of [Os3(CO)8(\m-OH)(\m-H)(\m-dppm)] and
 [Os3(CO)7(\m3-CO)(\m3-O)(\m-dppm)]
;
_journal_issue 73
_journal_name_full 'RSC Advances'
_journal_page_first 44699
_journal_page_last 44711
_journal_paper_doi 10.1039/D0RA08783A
_journal_volume 10
_journal_year 2020
_chemical_formula_moiety 'C36 H28 O11 Os3 P2'
_chemical_formula_sum 'C36 H28 O11 Os3 P2'
_chemical_formula_weight 1269.12
_space_group_crystal_system triclinic
_space_group_IT_number 2
_space_group_name_Hall '-P 1'
_space_group_name_H-M_alt 'P -1'
_atom_sites_solution_hydrogens mixed
_atom_sites_solution_primary direct
_audit_creation_date 2020-06-03
_audit_creation_method
;
Olex2 1.3
(compiled Nov 21 2019 18:26:39 for OlexSys, GUI svn.r6003)
;
_audit_update_record
;
2020-10-11 deposited with the CCDC.	2020-11-25 downloaded from the CCDC.
;
_cell_angle_alpha 74.898(4)
_cell_angle_beta 89.703(3)
_cell_angle_gamma 72.437(3)
_cell_formula_units_Z 2
_cell_length_a 10.9749(8)
_cell_length_b 12.9394(10)
_cell_length_c 14.3221(11)
_cell_measurement_reflns_used 9880
_cell_measurement_temperature 150(1)
_cell_measurement_theta_max 25.414
_cell_measurement_theta_min 2.541
_cell_volume 1866.1(3)
_computing_cell_refinement 'SAINT v8.37A (Bruker, 2015)'
_computing_data_reduction 'SAINT v8.37A (Bruker, 2015)'
_computing_molecular_graphics 'Olex2 1.3 (Dolomanov et al., 2009)'
_computing_publication_material 'Olex2 1.3 (Dolomanov et al., 2009)'
_computing_structure_refinement 'XL  (Sheldrick, 2008)'
_computing_structure_solution 'SHELXS  (Sheldrick, 2008)'
_diffrn_ambient_temperature 150(1)
_diffrn_detector_area_resol_mean 7.9
_diffrn_detector_type 'CCD area detector'
_diffrn_measured_fraction_theta_full 0.999
_diffrn_measured_fraction_theta_max 0.994
_diffrn_measurement_device 'three-circle diffractometer'
_diffrn_measurement_device_type 'Bruker D8 Venture'
_diffrn_measurement_method '\w and \f scans'
_diffrn_radiation_type MoK\a
_diffrn_radiation_wavelength 0.71073
_diffrn_reflns_av_R_equivalents 0.0416
_diffrn_reflns_av_unetI/netI 0.0225
_diffrn_reflns_Laue_measured_fraction_full 0.999
_diffrn_reflns_Laue_measured_fraction_max 0.994
_diffrn_reflns_limit_h_max 13
_diffrn_reflns_limit_h_min -13
_diffrn_reflns_limit_k_max 15
_diffrn_reflns_limit_k_min -15
_diffrn_reflns_limit_l_max 17
_diffrn_reflns_limit_l_min -17
_diffrn_reflns_number 60422
_diffrn_reflns_point_group_measured_fraction_full 0.999
_diffrn_reflns_point_group_measured_fraction_max 0.994
_diffrn_reflns_theta_full 25.242
_diffrn_reflns_theta_max 25.433
_diffrn_reflns_theta_min 2.788
_diffrn_source_current 1.0
_diffrn_source_power 0.05
_diffrn_source_voltage 50.0
_exptl_absorpt_coefficient_mu 10.333
_exptl_absorpt_correction_T_max 0.7452
_exptl_absorpt_correction_T_min 0.4583
_exptl_absorpt_correction_type multi-scan
_exptl_absorpt_process_details
;
SADABS-2014/5 (Bruker,2014/5) was used for absorption correction.
wR2(int) was 0.1185 before and 0.0603 after correction.
The Ratio of minimum to maximum transmission is 0.6150.
The \l/2 correction factor is Not present.
;
_exptl_crystal_colour yellow
_exptl_crystal_colour_primary yellow
_exptl_crystal_density_diffrn 2.259
_exptl_crystal_description plate
_exptl_crystal_F_000 1180
_exptl_crystal_size_max 0.197
_exptl_crystal_size_mid 0.134
_exptl_crystal_size_min 0.031
_refine_diff_density_max 0.937
_refine_diff_density_min -0.697
_refine_diff_density_rms 0.109
_refine_ls_extinction_coef 0.00012(3)
_refine_ls_extinction_expression Fc^*^=kFc[1+0.001xFc^2^\l^3^/sin(2\q)]^-1/4^
_refine_ls_extinction_method 'SHELXL-2014/7 (Sheldrick 2014'
_refine_ls_goodness_of_fit_ref 1.040
_refine_ls_hydrogen_treatment mixed
_refine_ls_matrix_type full
_refine_ls_number_parameters 475
_refine_ls_number_reflns 6874
_refine_ls_number_restraints 0
_refine_ls_restrained_S_all 1.040
_refine_ls_R_factor_all 0.0221
_refine_ls_R_factor_gt 0.0176
_refine_ls_shift/su_max 0.001
_refine_ls_shift/su_mean 0.000
_refine_ls_structure_factor_coef Fsqd
_refine_ls_weighting_details 'w=1/[\s^2^(Fo^2^)+(0.0102P)^2^+3.9465P] where P=(Fo^2^+2Fc^2^)/3'
_refine_ls_weighting_scheme calc
_refine_ls_wR_factor_gt 0.0363
_refine_ls_wR_factor_ref 0.0377
_reflns_Friedel_coverage 0.000
_reflns_number_gt 6239
_reflns_number_total 6874
_reflns_threshold_expression 'I > 2\s(I)'
_cod_data_source_file d0ra08783a1.cif
_cod_data_source_block nb_1f
_cod_original_cell_volume 1866.1(2)
_cod_database_code 7241901
_shelx_shelxl_version_number 2014/7
_shelx_space_group_comment
;
The symmetry employed for this shelxl refinement is uniquely defined
by the following loop, which should always be used as a source of
symmetry information in preference to the above space-group names.
They are only intended as comments.
;
_shelx_estimated_absorpt_t_max 0.740
_shelx_estimated_absorpt_t_min 0.235
_olex2_refinement_description
;
1. Fixed Uiso
 At 1.2 times of:
  All C(H) groups, All C(H,H) groups
 At 1.5 times of:
  All C(H,H,H) groups
2.a Secondary CH2 refined with riding coordinates:
 C10(H10A,H10B), C12(H12A,H12B)
2.b Aromatic/amide H refined with riding coordinates:
 C14(H14), C15(H15), C16(H16), C17(H17), C18(H18), C20(H20), C21(H21),
 C22(H22), C23(H23), C24(H24), C26(H26), C27(H27), C28(H28), C29(H29), C30(H30),
  C32(H32), C33(H33), C34(H34), C35(H35), C36(H36)
2.c Idealised Me refined as rotating group:
 C11(H11A,H11B,H11C)
;
_olex2_submission_special_instructions 'No special instructions were received'

loop_
_space_group_symop_operation_xyz
'x, y, z'
'-x, -y, -z'

loop_
_atom_site_label
_atom_site_type_symbol
_atom_site_fract_x
_atom_site_fract_y
_atom_site_fract_z
_atom_site_U_iso_or_equiv
_atom_site_adp_type
_atom_site_occupancy
_atom_site_site_symmetry_order
_atom_site_calc_flag
_atom_site_refinement_flags_posn
_atom_site_refinement_flags_adp
_atom_site_refinement_flags_occupancy
_atom_site_disorder_assembly
_atom_site_disorder_group
Os1 Os 0.09877(2) 0.43383(2) 0.28870(2) 0.01379(4) Uani 1 1 d . . . . .
Os2 Os 0.24764(2) 0.43716(2) 0.12337(2) 0.01463(4) Uani 1 1 d . . . . .
Os3 Os 0.02405(2) 0.66046(2) 0.16573(2) 0.01756(4) Uani 1 1 d . . . . .
P1 P 0.20031(8) 0.24213(8) 0.35167(6) 0.01476(19) Uani 1 1 d . . . . .
P2 P 0.40987(9) 0.29462(8) 0.22322(6) 0.01549(19) Uani 1 1 d . . . . .
C1 C 0.2216(4) 0.4849(3) 0.3449(3) 0.0189(8) Uani 1 1 d . . . . .
C2 C -0.0213(3) 0.4588(3) 0.3832(3) 0.0177(8) Uani 1 1 d . . . . .
C3 C -0.0191(3) 0.4111(3) 0.2034(3) 0.0178(8) Uani 1 1 d . . . . .
C4 C 0.3485(4) 0.4478(3) 0.0140(3) 0.0191(8) Uani 1 1 d . . . . .
C5 C 0.1910(3) 0.3278(3) 0.0944(3) 0.0190(8) Uani 1 1 d . . . . .
C6 C 0.0054(3) 0.7152(3) 0.2768(3) 0.0239(9) Uani 1 1 d . . . . .
C7 C -0.0145(4) 0.8047(3) 0.0738(3) 0.0273(9) Uani 1 1 d . . . . .
C8 C -0.1516(4) 0.6534(3) 0.1620(3) 0.0226(8) Uani 1 1 d . . . . .
O1 O 0.2901(3) 0.5197(2) 0.37778(19) 0.0260(6) Uani 1 1 d . . . . .
O2 O -0.0980(3) 0.4755(2) 0.4369(2) 0.0312(7) Uani 1 1 d . . . . .
O3 O -0.0918(3) 0.3974(2) 0.15416(19) 0.0279(6) Uani 1 1 d . . . . .
O4 O 0.4128(3) 0.4442(2) -0.0484(2) 0.0330(7) Uani 1 1 d . . . . .
O5 O 0.1572(3) 0.2582(2) 0.07651(19) 0.0274(6) Uani 1 1 d . . . . .
O6 O 0.0020(3) 0.7448(3) 0.3451(2) 0.0361(7) Uani 1 1 d . . . . .
O7 O -0.0364(3) 0.8920(2) 0.0212(2) 0.0423(8) Uani 1 1 d . . . . .
O8 O -0.2548(3) 0.6538(3) 0.1618(2) 0.0363(7) Uani 1 1 d . . . . .
O9 O 0.0788(2) 0.5697(2) 0.0616(2) 0.0192(6) Uani 1 1 d . . . . .
H9 H 0.075(3) 0.598(3) 0.013(3) 0.003(10) Uiso 1 1 d . . . . .
O10 O 0.3033(2) 0.5722(2) 0.15204(17) 0.0196(5) Uani 1 1 d . . . . .
O11 O 0.2502(2) 0.7332(2) 0.1907(2) 0.0257(6) Uani 1 1 d . . . . .
C9 C 0.2164(3) 0.6497(3) 0.1702(3) 0.0192(8) Uani 1 1 d . . . . .
C10 C 0.3857(4) 0.7239(3) 0.1928(3) 0.0311(10) Uani 1 1 d . . . . .
H10A H 0.4200 0.7158 0.1302 0.037 Uiso 1 1 calc R U . . .
H10B H 0.4351 0.6576 0.2451 0.037 Uiso 1 1 calc R U . . .
C11 C 0.3950(4) 0.8309(4) 0.2113(4) 0.0394(11) Uani 1 1 d . . . . .
H11A H 0.4830 0.8335 0.2044 0.059 Uiso 1 1 calc R U . . .
H11B H 0.3719 0.8327 0.2772 0.059 Uiso 1 1 calc R U . . .
H11C H 0.3363 0.8960 0.1643 0.059 Uiso 1 1 calc R U . . .
C12 C 0.3457(3) 0.1855(3) 0.2922(3) 0.0182(8) Uani 1 1 d . . . . .
H12A H 0.4123 0.1308 0.3424 0.022 Uiso 1 1 calc R U . . .
H12B H 0.3251 0.1446 0.2480 0.022 Uiso 1 1 calc R U . . .
C13 C 0.2572(3) 0.1889(3) 0.4807(3) 0.0182(8) Uani 1 1 d . . . . .
C14 C 0.2563(4) 0.2616(3) 0.5364(3) 0.0242(9) Uani 1 1 d . . . . .
H14 H 0.2255 0.3408 0.5082 0.029 Uiso 1 1 calc R U . . .
C15 C 0.3005(4) 0.2186(4) 0.6341(3) 0.0329(10) Uani 1 1 d . . . . .
H15 H 0.3015 0.2688 0.6719 0.039 Uiso 1 1 calc R U . . .
C16 C 0.3426(4) 0.1044(4) 0.6763(3) 0.0313(10) Uani 1 1 d . . . . .
H16 H 0.3717 0.0758 0.7431 0.038 Uiso 1 1 calc R U . . .
C17 C 0.3425(4) 0.0321(4) 0.6213(3) 0.0296(10) Uani 1 1 d . . . . .
H17 H 0.3710 -0.0468 0.6506 0.036 Uiso 1 1 calc R U . . .
C18 C 0.3013(3) 0.0729(3) 0.5239(3) 0.0243(9) Uani 1 1 d . . . . .
H18 H 0.3031 0.0220 0.4862 0.029 Uiso 1 1 calc R U . . .
C19 C 0.1059(3) 0.1490(3) 0.3446(3) 0.0182(8) Uani 1 1 d . . . . .
C20 C 0.1474(4) 0.0570(4) 0.3078(4) 0.0419(12) Uani 1 1 d . . . . .
H20 H 0.2286 0.0407 0.2816 0.050 Uiso 1 1 calc R U . . .
C21 C 0.0723(5) -0.0120(4) 0.3085(4) 0.0510(14) Uani 1 1 d . . . . .
H21 H 0.1022 -0.0752 0.2830 0.061 Uiso 1 1 calc R U . . .
C22 C -0.0442(4) 0.0102(4) 0.3456(4) 0.0386(11) Uani 1 1 d . . . . .
H22 H -0.0954 -0.0374 0.3463 0.046 Uiso 1 1 calc R U . . .
C23 C -0.0871(4) 0.1014(4) 0.3820(4) 0.0413(12) Uani 1 1 d . . . . .
H23 H -0.1684 0.1169 0.4081 0.050 Uiso 1 1 calc R U . . .
C24 C -0.0133(4) 0.1714(3) 0.3813(3) 0.0316(10) Uani 1 1 d . . . . .
H24 H -0.0445 0.2350 0.4062 0.038 Uiso 1 1 calc R U . . .
C25 C 0.5350(3) 0.2148(3) 0.1610(2) 0.0199(8) Uani 1 1 d . . . . .
C26 C 0.5028(4) 0.1561(4) 0.1013(3) 0.0326(10) Uani 1 1 d . . . . .
H26 H 0.4170 0.1549 0.0957 0.039 Uiso 1 1 calc R U . . .
C27 C 0.5944(5) 0.0996(4) 0.0500(3) 0.0420(12) Uani 1 1 d . . . . .
H27 H 0.5713 0.0587 0.0105 0.050 Uiso 1 1 calc R U . . .
C28 C 0.7181(5) 0.1020(4) 0.0555(3) 0.0463(13) Uani 1 1 d . . . . .
H28 H 0.7804 0.0637 0.0196 0.056 Uiso 1 1 calc R U . . .
C29 C 0.7509(4) 0.1601(5) 0.1133(3) 0.0492(14) Uani 1 1 d . . . . .
H29 H 0.8364 0.1624 0.1170 0.059 Uiso 1 1 calc R U . . .
C30 C 0.6611(4) 0.2157(4) 0.1665(3) 0.0349(11) Uani 1 1 d . . . . .
H30 H 0.6859 0.2546 0.2071 0.042 Uiso 1 1 calc R U . . .
C31 C 0.5019(3) 0.3259(3) 0.3109(3) 0.0178(8) Uani 1 1 d . . . . .
C32 C 0.5544(4) 0.4139(3) 0.2788(3) 0.0253(9) Uani 1 1 d . . . . .
H32 H 0.5367 0.4584 0.2132 0.030 Uiso 1 1 calc R U . . .
C33 C 0.6313(4) 0.4366(4) 0.3414(3) 0.0336(10) Uani 1 1 d . . . . .
H33 H 0.6679 0.4955 0.3186 0.040 Uiso 1 1 calc R U . . .
C34 C 0.6555(4) 0.3737(4) 0.4373(3) 0.0353(11) Uani 1 1 d . . . . .
H34 H 0.7079 0.3897 0.4807 0.042 Uiso 1 1 calc R U . . .
C35 C 0.6033(4) 0.2880(4) 0.4695(3) 0.0343(10) Uani 1 1 d . . . . .
H35 H 0.6194 0.2453 0.5356 0.041 Uiso 1 1 calc R U . . .
C36 C 0.5279(4) 0.2629(3) 0.4074(3) 0.0253(9) Uani 1 1 d . . . . .
H36 H 0.4937 0.2025 0.4306 0.030 Uiso 1 1 calc R U . . .

loop_
_atom_site_aniso_label
_atom_site_aniso_U_11
_atom_site_aniso_U_22
_atom_site_aniso_U_33
_atom_site_aniso_U_23
_atom_site_aniso_U_13
_atom_site_aniso_U_12
Os1 0.01424(7) 0.01374(8) 0.01396(7) -0.00483(5) 0.00216(5) -0.00428(5)
Os2 0.01563(8) 0.01429(8) 0.01315(7) -0.00377(5) 0.00216(5) -0.00346(6)
Os3 0.01680(8) 0.01372(8) 0.02184(8) -0.00508(6) 0.00323(6) -0.00409(6)
P1 0.0146(5) 0.0146(5) 0.0150(4) -0.0041(4) 0.0024(4) -0.0045(4)
P2 0.0139(5) 0.0171(5) 0.0150(4) -0.0043(4) 0.0028(4) -0.0041(4)
C1 0.020(2) 0.022(2) 0.0146(18) -0.0052(15) 0.0071(15) -0.0061(16)
C2 0.0158(19) 0.0189(19) 0.0217(19) -0.0080(16) -0.0010(16) -0.0082(15)
C3 0.021(2) 0.0162(19) 0.0146(18) -0.0028(15) 0.0046(15) -0.0040(15)
C4 0.022(2) 0.0147(19) 0.0203(19) -0.0038(15) 0.0019(16) -0.0061(15)
C5 0.0172(19) 0.020(2) 0.0159(18) -0.0032(15) -0.0014(15) -0.0014(16)
C6 0.0147(19) 0.020(2) 0.042(2) -0.0118(19) 0.0074(17) -0.0094(16)
C7 0.021(2) 0.025(2) 0.036(2) -0.0058(19) 0.0062(18) -0.0083(17)
C8 0.025(2) 0.020(2) 0.022(2) -0.0087(16) 0.0025(16) -0.0043(17)
O1 0.0263(15) 0.0341(16) 0.0264(15) -0.0138(13) 0.0031(12) -0.0172(13)
O2 0.0270(15) 0.0451(19) 0.0348(16) -0.0252(14) 0.0165(13) -0.0185(14)
O3 0.0295(16) 0.0332(17) 0.0244(15) -0.0102(13) -0.0025(12) -0.0123(13)
O4 0.0372(17) 0.0418(18) 0.0242(15) -0.0109(13) 0.0171(13) -0.0173(14)
O5 0.0333(16) 0.0229(15) 0.0279(15) -0.0085(12) -0.0053(12) -0.0102(13)
O6 0.0417(18) 0.0388(18) 0.0417(18) -0.0275(15) 0.0132(14) -0.0187(15)
O7 0.0430(19) 0.0157(16) 0.056(2) 0.0057(15) 0.0075(16) -0.0041(14)
O8 0.0206(16) 0.048(2) 0.0458(19) -0.0198(15) 0.0041(13) -0.0130(14)
O9 0.0231(15) 0.0146(14) 0.0141(14) 0.0008(12) -0.0009(11) -0.0015(11)
O10 0.0190(13) 0.0185(14) 0.0212(13) -0.0057(11) 0.0036(11) -0.0058(11)
O11 0.0233(14) 0.0208(14) 0.0367(16) -0.0125(12) 0.0053(12) -0.0082(12)
C9 0.021(2) 0.0182(19) 0.0174(18) -0.0019(15) 0.0036(15) -0.0068(16)
C10 0.024(2) 0.027(2) 0.045(3) -0.011(2) -0.0003(19) -0.0108(18)
C11 0.037(3) 0.040(3) 0.052(3) -0.019(2) 0.002(2) -0.023(2)
C12 0.0126(18) 0.0162(19) 0.031(2) -0.0126(16) 0.0066(15) -0.0062(15)
C13 0.0135(18) 0.025(2) 0.0166(18) -0.0037(15) 0.0038(14) -0.0079(15)
C14 0.026(2) 0.025(2) 0.021(2) -0.0057(17) 0.0029(16) -0.0065(17)
C15 0.033(2) 0.047(3) 0.021(2) -0.012(2) 0.0017(18) -0.013(2)
C16 0.024(2) 0.045(3) 0.016(2) 0.0048(19) -0.0030(16) -0.009(2)
C17 0.018(2) 0.032(2) 0.029(2) 0.0078(19) -0.0015(17) -0.0068(18)
C18 0.020(2) 0.024(2) 0.026(2) -0.0014(17) 0.0033(16) -0.0086(17)
C19 0.0139(18) 0.0173(19) 0.0239(19) -0.0061(16) 0.0000(15) -0.0051(15)
C20 0.029(2) 0.043(3) 0.074(3) -0.036(3) 0.027(2) -0.024(2)
C21 0.047(3) 0.042(3) 0.090(4) -0.044(3) 0.030(3) -0.030(2)
C22 0.030(2) 0.032(3) 0.067(3) -0.023(2) 0.014(2) -0.022(2)
C23 0.026(2) 0.037(3) 0.069(3) -0.021(2) 0.020(2) -0.017(2)
C24 0.027(2) 0.025(2) 0.051(3) -0.020(2) 0.014(2) -0.0116(18)
C25 0.0199(19) 0.020(2) 0.0140(18) -0.0006(15) 0.0041(15) -0.0005(15)
C26 0.035(2) 0.033(2) 0.035(2) -0.018(2) 0.0146(19) -0.012(2)
C27 0.054(3) 0.034(3) 0.039(3) -0.020(2) 0.019(2) -0.009(2)
C28 0.038(3) 0.046(3) 0.037(3) -0.013(2) 0.017(2) 0.013(2)
C29 0.022(2) 0.073(4) 0.040(3) -0.016(3) 0.008(2) 0.003(2)
C30 0.019(2) 0.054(3) 0.029(2) -0.015(2) 0.0039(17) -0.003(2)
C31 0.0134(18) 0.0207(19) 0.0200(19) -0.0077(15) 0.0034(14) -0.0045(15)
C32 0.021(2) 0.026(2) 0.029(2) -0.0049(18) 0.0031(17) -0.0107(17)
C33 0.029(2) 0.032(2) 0.045(3) -0.010(2) 0.004(2) -0.0169(19)
C34 0.034(2) 0.050(3) 0.035(2) -0.023(2) 0.003(2) -0.022(2)
C35 0.035(2) 0.053(3) 0.018(2) -0.008(2) 0.0033(18) -0.021(2)
C36 0.023(2) 0.035(2) 0.022(2) -0.0079(18) 0.0058(16) -0.0147(18)

loop_
_atom_type_symbol
_atom_type_description
_atom_type_scat_dispersion_real
_atom_type_scat_dispersion_imag
_atom_type_scat_source
C C 0.0033 0.0016 'International Tables Vol C Tables 4.2.6.8 and 6.1.1.4'
H H 0.0000 0.0000 'International Tables Vol C Tables 4.2.6.8 and 6.1.1.4'
O O 0.0106 0.0060 'International Tables Vol C Tables 4.2.6.8 and 6.1.1.4'
Os Os -1.2165 7.6030 'International Tables Vol C Tables 4.2.6.8 and 6.1.1.4'
P P 0.1023 0.0942 'International Tables Vol C Tables 4.2.6.8 and 6.1.1.4'

loop_
_geom_angle_atom_site_label_1
_geom_angle_atom_site_label_2
_geom_angle_atom_site_label_3
_geom_angle
_geom_angle_site_symmetry_1
_geom_angle_site_symmetry_3
_geom_angle_publ_flag
Os2 Os1 Os3 71.906(6) . . ?
P1 Os1 Os2 90.82(2) . . ?
P1 Os1 Os3 162.73(2) . . ?
C1 Os1 Os2 87.29(10) . . ?
C1 Os1 Os3 82.33(11) . . ?
C1 Os1 P1 97.06(11) . . ?
C2 Os1 Os2 168.84(11) . . ?
C2 Os1 Os3 97.45(11) . . ?
C2 Os1 P1 99.80(11) . . ?
C2 Os1 C1 94.70(14) . . ?
C2 Os1 C3 94.06(15) . . ?
C3 Os1 Os2 81.90(10) . . ?
C3 Os1 Os3 84.83(10) . . ?
C3 Os1 P1 93.06(11) . . ?
C3 Os1 C1 165.29(14) . . ?
P2 Os2 Os1 87.41(2) . . ?
C4 Os2 Os1 176.45(11) . . ?
C4 Os2 P2 93.49(11) . . ?
C4 Os2 O9 99.34(13) . . ?
C4 Os2 O10 87.49(13) . . ?
C5 Os2 Os1 90.81(11) . . ?
C5 Os2 P2 87.84(11) . . ?
C5 Os2 C4 92.66(15) . . ?
C5 Os2 O9 94.30(13) . . ?
C5 Os2 O10 176.48(13) . . ?
O9 Os2 Os1 79.63(8) . . ?
O9 Os2 P2 166.88(8) . . ?
O9 Os2 O10 82.22(10) . . ?
O10 Os2 Os1 89.00(6) . . ?
O10 Os2 P2 95.66(7) . . ?
C6 Os3 Os1 89.69(12) . . ?
C6 Os3 C7 95.80(17) . . ?
C6 Os3 C8 93.48(15) . . ?
C6 Os3 O9 167.06(14) . . ?
C6 Os3 C9 89.96(15) . . ?
C7 Os3 Os1 173.76(12) . . ?
C7 Os3 C8 95.24(16) . . ?
C7 Os3 O9 94.53(14) . . ?
C7 Os3 C9 89.51(15) . . ?
C8 Os3 Os1 87.36(11) . . ?
C8 Os3 O9 93.32(13) . . ?
C8 Os3 C9 173.82(15) . . ?
O9 Os3 Os1 79.64(7) . . ?
C9 Os3 Os1 87.53(10) . . ?
C9 Os3 O9 82.35(12) . . ?
C12 P1 Os1 114.35(12) . . ?
C13 P1 Os1 118.48(12) . . ?
C13 P1 C12 102.42(17) . . ?
C19 P1 Os1 116.41(12) . . ?
C19 P1 C12 102.71(16) . . ?
C19 P1 C13 100.08(16) . . ?
C12 P2 Os2 109.48(12) . . ?
C12 P2 C25 101.79(16) . . ?
C25 P2 Os2 115.34(12) . . ?
C31 P2 Os2 119.76(12) . . ?
C31 P2 C12 106.08(17) . . ?
C31 P2 C25 102.58(17) . . ?
O1 C1 Os1 176.8(3) . . ?
O2 C2 Os1 176.9(3) . . ?
O3 C3 Os1 178.3(3) . . ?
O4 C4 Os2 174.1(3) . . ?
O5 C5 Os2 179.1(3) . . ?
O6 C6 Os3 175.8(3) . . ?
O7 C7 Os3 177.9(4) . . ?
O8 C8 Os3 176.6(3) . . ?
Os2 O9 H9 119(3) . . ?
Os3 O9 Os2 105.98(12) . . ?
Os3 O9 H9 121(3) . . ?
C9 O10 Os2 116.4(2) . . ?
C9 O11 C10 117.6(3) . . ?
O10 C9 Os3 124.2(3) . . ?
O10 C9 O11 117.0(3) . . ?
O11 C9 Os3 118.7(2) . . ?
O11 C10 H10A 110.5 . . ?
O11 C10 H10B 110.5 . . ?
O11 C10 C11 106.3(3) . . ?
H10A C10 H10B 108.7 . . ?
C11 C10 H10A 110.5 . . ?
C11 C10 H10B 110.5 . . ?
C10 C11 H11A 109.5 . . ?
C10 C11 H11B 109.5 . . ?
C10 C11 H11C 109.5 . . ?
H11A C11 H11B 109.5 . . ?
H11A C11 H11C 109.5 . . ?
H11B C11 H11C 109.5 . . ?
P1 C12 H12A 109.0 . . ?
P1 C12 H12B 109.0 . . ?
P2 C12 P1 113.03(18) . . ?
P2 C12 H12A 109.0 . . ?
P2 C12 H12B 109.0 . . ?
H12A C12 H12B 107.8 . . ?
C14 C13 P1 121.1(3) . . ?
C14 C13 C18 119.2(3) . . ?
C18 C13 P1 119.7(3) . . ?
C13 C14 H14 120.1 . . ?
C13 C14 C15 119.8(4) . . ?
C15 C14 H14 120.1 . . ?
C14 C15 H15 119.7 . . ?
C16 C15 C14 120.7(4) . . ?
C16 C15 H15 119.7 . . ?
C15 C16 H16 120.2 . . ?
C17 C16 C15 119.6(4) . . ?
C17 C16 H16 120.2 . . ?
C16 C17 H17 119.7 . . ?
C16 C17 C18 120.7(4) . . ?
C18 C17 H17 119.7 . . ?
C13 C18 H18 120.0 . . ?
C17 C18 C13 120.1(4) . . ?
C17 C18 H18 120.0 . . ?
C20 C19 P1 124.3(3) . . ?
C20 C19 C24 118.4(3) . . ?
C24 C19 P1 117.3(3) . . ?
C19 C20 H20 119.6 . . ?
C19 C20 C21 120.8(4) . . ?
C21 C20 H20 119.6 . . ?
C20 C21 H21 119.8 . . ?
C22 C21 C20 120.3(4) . . ?
C22 C21 H21 119.8 . . ?
C21 C22 H22 120.2 . . ?
C21 C22 C23 119.7(4) . . ?
C23 C22 H22 120.2 . . ?
C22 C23 H23 119.7 . . ?
C22 C23 C24 120.6(4) . . ?
C24 C23 H23 119.7 . . ?
C19 C24 H24 119.9 . . ?
C23 C24 C19 120.2(4) . . ?
C23 C24 H24 119.9 . . ?
C26 C25 P2 119.5(3) . . ?
C30 C25 P2 122.3(3) . . ?
C30 C25 C26 118.0(4) . . ?
C25 C26 H26 119.7 . . ?
C27 C26 C25 120.6(4) . . ?
C27 C26 H26 119.7 . . ?
C26 C27 H27 119.6 . . ?
C28 C27 C26 120.7(5) . . ?
C28 C27 H27 119.6 . . ?
C27 C28 H28 120.4 . . ?
C29 C28 C27 119.3(4) . . ?
C29 C28 H28 120.4 . . ?
C28 C29 H29 119.6 . . ?
C28 C29 C30 120.9(5) . . ?
C30 C29 H29 119.6 . . ?
C25 C30 H30 119.8 . . ?
C29 C30 C25 120.5(4) . . ?
C29 C30 H30 119.8 . . ?
C32 C31 P2 118.4(3) . . ?
C36 C31 P2 122.9(3) . . ?
C36 C31 C32 118.6(3) . . ?
C31 C32 H32 119.7 . . ?
C33 C32 C31 120.5(4) . . ?
C33 C32 H32 119.7 . . ?
C32 C33 H33 119.9 . . ?
C32 C33 C34 120.1(4) . . ?
C34 C33 H33 119.9 . . ?
C33 C34 H34 120.2 . . ?
C35 C34 C33 119.6(4) . . ?
C35 C34 H34 120.2 . . ?
C34 C35 H35 119.5 . . ?
C34 C35 C36 121.0(4) . . ?
C36 C35 H35 119.5 . . ?
C31 C36 H36 120.0 . . ?
C35 C36 C31 120.1(4) . . ?
C35 C36 H36 120.0 . . ?

loop_
_geom_bond_atom_site_label_1
_geom_bond_atom_site_label_2
_geom_bond_distance
_geom_bond_site_symmetry_2
_geom_bond_publ_flag
Os1 Os2 2.8683(3) . ?
Os1 Os3 2.8716(3) . ?
Os1 P1 2.3204(9) . ?
Os1 C1 1.931(4) . ?
Os1 C2 1.903(4) . ?
Os1 C3 1.920(4) . ?
Os2 P2 2.2993(9) . ?
Os2 C4 1.913(4) . ?
Os2 C5 1.844(4) . ?
Os2 O9 2.113(3) . ?
Os2 O10 2.148(2) . ?
Os3 C6 1.890(4) . ?
Os3 C7 1.909(4) . ?
Os3 C8 1.959(4) . ?
Os3 O9 2.107(3) . ?
Os3 C9 2.073(4) . ?
P1 C12 1.847(3) . ?
P1 C13 1.836(4) . ?
P1 C19 1.831(4) . ?
P2 C12 1.825(4) . ?
P2 C25 1.833(4) . ?
P2 C31 1.813(4) . ?
C1 O1 1.145(4) . ?
C2 O2 1.148(4) . ?
C3 O3 1.150(4) . ?
C4 O4 1.138(4) . ?
C5 O5 1.155(4) . ?
C6 O6 1.137(5) . ?
C7 O7 1.138(5) . ?
C8 O8 1.132(4) . ?
O9 H9 0.70(3) . ?
O10 C9 1.241(4) . ?
O11 C9 1.342(4) . ?
O11 C10 1.455(5) . ?
C10 H10A 0.9900 . ?
C10 H10B 0.9900 . ?
C10 C11 1.507(6) . ?
C11 H11A 0.9800 . ?
C11 H11B 0.9800 . ?
C11 H11C 0.9800 . ?
C12 H12A 0.9900 . ?
C12 H12B 0.9900 . ?
C13 C14 1.382(5) . ?
C13 C18 1.396(5) . ?
C14 H14 0.9500 . ?
C14 C15 1.392(5) . ?
C15 H15 0.9500 . ?
C15 C16 1.374(6) . ?
C16 H16 0.9500 . ?
C16 C17 1.371(6) . ?
C17 H17 0.9500 . ?
C17 C18 1.382(5) . ?
C18 H18 0.9500 . ?
C19 C20 1.379(5) . ?
C19 C24 1.384(5) . ?
C20 H20 0.9500 . ?
C20 C21 1.384(6) . ?
C21 H21 0.9500 . ?
C21 C22 1.360(6) . ?
C22 H22 0.9500 . ?
C22 C23 1.367(6) . ?
C23 H23 0.9500 . ?
C23 C24 1.384(6) . ?
C24 H24 0.9500 . ?
C25 C26 1.392(6) . ?
C25 C30 1.390(5) . ?
C26 H26 0.9500 . ?
C26 C27 1.384(6) . ?
C27 H27 0.9500 . ?
C27 C28 1.371(7) . ?
C28 H28 0.9500 . ?
C28 C29 1.368(7) . ?
C29 H29 0.9500 . ?
C29 C30 1.386(6) . ?
C30 H30 0.9500 . ?
C31 C32 1.400(5) . ?
C31 C36 1.391(5) . ?
C32 H32 0.9500 . ?
C32 C33 1.378(6) . ?
C33 H33 0.9500 . ?
C33 C34 1.382(6) . ?
C34 H34 0.9500 . ?
C34 C35 1.373(6) . ?
C35 H35 0.9500 . ?
C35 C36 1.379(6) . ?
C36 H36 0.9500 . ?

loop_
_geom_torsion_atom_site_label_1
_geom_torsion_atom_site_label_2
_geom_torsion_atom_site_label_3
_geom_torsion_atom_site_label_4
_geom_torsion
_geom_torsion_site_symmetry_1
_geom_torsion_site_symmetry_2
_geom_torsion_site_symmetry_3
_geom_torsion_site_symmetry_4
_geom_torsion_publ_flag
Os1 P1 C12 P2 18.1(2) . . . . ?
Os1 P1 C13 C14 -8.9(3) . . . . ?
Os1 P1 C13 C18 170.6(2) . . . . ?
Os1 P1 C19 C20 129.4(4) . . . . ?
Os1 P1 C19 C24 -52.5(3) . . . . ?
Os2 P2 C12 P1 -49.6(2) . . . . ?
Os2 P2 C25 C26 -60.9(3) . . . . ?
Os2 P2 C25 C30 115.1(3) . . . . ?
Os2 P2 C31 C32 -50.7(3) . . . . ?
Os2 P2 C31 C36 132.6(3) . . . . ?
Os2 O10 C9 Os3 -4.0(4) . . . . ?
Os2 O10 C9 O11 178.4(2) . . . . ?
P1 C13 C14 C15 -179.8(3) . . . . ?
P1 C13 C18 C17 -179.0(3) . . . . ?
P1 C19 C20 C21 177.4(4) . . . . ?
P1 C19 C24 C23 -177.2(4) . . . . ?
P2 C25 C26 C27 176.9(3) . . . . ?
P2 C25 C30 C29 -175.7(4) . . . . ?
P2 C31 C32 C33 -176.1(3) . . . . ?
P2 C31 C36 C35 177.1(3) . . . . ?
C9 O11 C10 C11 176.7(3) . . . . ?
C10 O11 C9 Os3 -179.7(3) . . . . ?
C10 O11 C9 O10 -1.9(5) . . . . ?
C12 P1 C13 C14 118.0(3) . . . . ?
C12 P1 C13 C18 -62.6(3) . . . . ?
C12 P1 C19 C20 3.7(4) . . . . ?
C12 P1 C19 C24 -178.2(3) . . . . ?
C12 P2 C25 C26 57.5(3) . . . . ?
C12 P2 C25 C30 -126.5(3) . . . . ?
C12 P2 C31 C32 -175.0(3) . . . . ?
C12 P2 C31 C36 8.2(3) . . . . ?
C13 P1 C12 P2 -111.4(2) . . . . ?
C13 P1 C19 C20 -101.6(4) . . . . ?
C13 P1 C19 C24 76.5(3) . . . . ?
C13 C14 C15 C16 -1.4(6) . . . . ?
C14 C13 C18 C17 0.5(5) . . . . ?
C14 C15 C16 C17 0.8(6) . . . . ?
C15 C16 C17 C18 0.5(6) . . . . ?
C16 C17 C18 C13 -1.1(6) . . . . ?
C18 C13 C14 C15 0.8(5) . . . . ?
C19 P1 C12 P2 145.1(2) . . . . ?
C19 P1 C13 C14 -136.5(3) . . . . ?
C19 P1 C13 C18 43.0(3) . . . . ?
C19 C20 C21 C22 0.1(9) . . . . ?
C20 C19 C24 C23 1.0(7) . . . . ?
C20 C21 C22 C23 0.2(8) . . . . ?
C21 C22 C23 C24 0.1(8) . . . . ?
C22 C23 C24 C19 -0.7(7) . . . . ?
C24 C19 C20 C21 -0.6(7) . . . . ?
C25 P2 C12 P1 -172.1(2) . . . . ?
C25 P2 C31 C32 78.6(3) . . . . ?
C25 P2 C31 C36 -98.2(3) . . . . ?
C25 C26 C27 C28 -1.2(7) . . . . ?
C26 C25 C30 C29 0.4(6) . . . . ?
C26 C27 C28 C29 0.7(7) . . . . ?
C27 C28 C29 C30 0.4(8) . . . . ?
C28 C29 C30 C25 -1.0(7) . . . . ?
C30 C25 C26 C27 0.7(6) . . . . ?
C31 P2 C12 P1 80.9(2) . . . . ?
C31 P2 C25 C26 167.1(3) . . . . ?
C31 P2 C25 C30 -16.8(4) . . . . ?
C31 C32 C33 C34 -1.2(6) . . . . ?
C32 C31 C36 C35 0.4(6) . . . . ?
C32 C33 C34 C35 0.6(7) . . . . ?
C33 C34 C35 C36 0.6(7) . . . . ?
C34 C35 C36 C31 -1.0(6) . . . . ?
C36 C31 C32 C33 0.8(6) . . . . ?
